data_7203728
loop_
_publ_author_name
'Simonov, Sergey V.'
'Shevyakova, Irina Yu.'
'Zorina, Leokadiya V.'
'Khasanov, Salavat S.'
'Buravov, Lev I.'
'Emel'yanov, Vyacheslav A.'
'Canadell, Enric'
'Shibaeva, Rimma P.'
'Yagubskii, Eduard B.'

_publ_section_title
;
 Variety of molecular conducting layers in the family of radical cation
 salts based on BEDT-TTF with the metal mononitrosyl complex
 [OsNOCl5]2--
;
_journal_issue 25
_journal_name_full 'Journal of Materials Chemistry'
_journal_page_first 2476
_journal_paper_doi 10.1039/b419134j
_journal_volume 15
_journal_year 2005
_chemical_formula_moiety '(C10 H8 S8)4, OsNOCl5, C6H5NO2'
_chemical_formula_sum 'C46 H37 Cl5 N2 O3 Os S32'
_chemical_formula_weight 2059.15
_space_group_IT_number 2
_symmetry_cell_setting triclinic
_symmetry_Int_Tables_number 2
_symmetry_space_group_name_Hall '-P 1'
_symmetry_space_group_name_H-M 'P -1'
_atom_sites_solution_hydrogens geom
_atom_sites_solution_primary direct
_atom_sites_solution_secondary difmap
_audit_creation_method SHELXL-97
_cell_angle_alpha 101.478(5)
_cell_angle_beta 91.926(6)
_cell_angle_gamma 110.894(5)
_cell_formula_units_Z 1
_cell_length_a 9.6275(6)
_cell_length_b 11.1599(6)
_cell_length_c 18.0640(10)
_cell_measurement_reflns_used 25
_cell_measurement_temperature 293(2)
_cell_measurement_theta_max 20
_cell_measurement_theta_min 18
_cell_volume 1765.31(19)
_computing_cell_refinement 'CAD4 Express (Enraf Nonius, 1994)'
_computing_data_collection 'CAD4 Express (Enraf Nonius, 1994)'
_computing_data_reduction 'XCAD4 (Harms & Wocadlo, 1995)'
_computing_molecular_graphics 'Ortep-3 for Windows (Farrugia, 1997)'
_computing_publication_material 'SHELXL-97 (Sheldrick, 1997)'
_computing_structure_refinement 'SHELXL-97 (Sheldrick, 1997)'
_computing_structure_solution 'SHELXS-97 (Sheldrick, 1997)'
_diffrn_ambient_temperature 292(2)
_diffrn_detector 'scintillation LiI'
_diffrn_detector_dtime 1.195
_diffrn_measured_fraction_theta_full 0.994
_diffrn_measured_fraction_theta_max 0.994
_diffrn_measurement_device '\k-geometry diffractometer'
_diffrn_measurement_device_type 'Enraf Nonius CAD4'
_diffrn_measurement_method 'non-profiled omega scans'
_diffrn_radiation_monochromator graphite
_diffrn_radiation_probe x-ray
_diffrn_radiation_type Mok\a
_diffrn_radiation_wavelength 0.71073
_diffrn_reflns_av_R_equivalents 0.0160
_diffrn_reflns_av_sigmaI/netI 0.0236
_diffrn_reflns_limit_h_max 13
_diffrn_reflns_limit_h_min -13
_diffrn_reflns_limit_k_max 15
_diffrn_reflns_limit_k_min -15
_diffrn_reflns_limit_l_max 25
_diffrn_reflns_limit_l_min 0
_diffrn_reflns_number 10582
_diffrn_reflns_theta_full 30.03
_diffrn_reflns_theta_max 30.03
_diffrn_reflns_theta_min 2.01
_diffrn_source 'Enraf Nonius FR590'
_diffrn_standards_decay_% 0
_diffrn_standards_interval_time 9000
_diffrn_standards_number 3
_exptl_absorpt_coefficient_mu 2.985
_exptl_absorpt_correction_T_max 0.5866
_exptl_absorpt_correction_T_min 0.3814
_exptl_absorpt_correction_type psi-scan
_exptl_absorpt_process_details
;aplication absorption correction procedure based on psi-scans data
using WinGX facilities
;
_exptl_crystal_colour black
_exptl_crystal_density_diffrn 1.937
_exptl_crystal_density_method 'not measured'
_exptl_crystal_description parallelepiped
_exptl_crystal_F_000 1024
_exptl_crystal_size_max 0.40
_exptl_crystal_size_mid 0.20
_exptl_crystal_size_min 0.20
_refine_diff_density_max 1.030
_refine_diff_density_min -0.866
_refine_diff_density_rms 0.103
_refine_ls_extinction_coef 0.0071(3)
_refine_ls_extinction_expression Fc^*^=kFc[1+0.001xFc^2^\l^3^/sin(2\q)]^-1/4^
_refine_ls_extinction_method SHELXL
_refine_ls_goodness_of_fit_ref 1.085
_refine_ls_hydrogen_treatment constr
_refine_ls_matrix_type full
_refine_ls_number_parameters 399
_refine_ls_number_reflns 10278
_refine_ls_number_restraints 7
_refine_ls_restrained_S_all 1.085
_refine_ls_R_factor_all 0.0390
_refine_ls_R_factor_gt 0.0329
_refine_ls_shift/su_max 0.001
_refine_ls_shift/su_mean 0.000
_refine_ls_structure_factor_coef Fsqd
_refine_ls_weighting_details 'calc w=1/[\s^2^(Fo^2^)+(0.0409P)^2^+1.9900P] where P=(Fo^2^+2Fc^2^)/3'
_refine_ls_weighting_scheme calc
_refine_ls_wR_factor_gt 0.0793
_refine_ls_wR_factor_ref 0.0941
_reflns_number_gt 9343
_reflns_number_total 10278
_reflns_threshold_expression >2sigma(I)
_cod_data_source_file b419134j.txt
_cod_data_source_block alfa'-(BEDT-TTF)4[OsNOCl5]C6H5NO2
_cod_original_cell_volume 1765.31(18)
_cod_database_code 7203728

loop_
_symmetry_equiv_pos_as_xyz
'x, y, z'
'-x, -y, -z'

loop_
_atom_site_label
_atom_site_type_symbol
_atom_site_fract_x
_atom_site_fract_y
_atom_site_fract_z
_atom_site_U_iso_or_equiv
_atom_site_adp_type
_atom_site_occupancy
_atom_site_symmetry_multiplicity
_atom_site_calc_flag
_atom_site_refinement_flags
_atom_site_disorder_assembly
_atom_site_disorder_group
S1 S 0.11740(11) -0.09880(9) 0.52126(5) 0.0498(2) Uani 1 1 d . . .
S2 S 0.38007(10) 0.14456(9) 0.57403(4) 0.04581(18) Uani 1 1 d . . .
S3 S 0.21939(10) -0.13052(9) 0.35391(4) 0.04437(18) Uani 1 1 d . . .
S4 S 0.47572(11) 0.11833(9) 0.40233(5) 0.04762(19) Uani 1 1 d . . .
S5 S -0.00735(12) -0.09591(10) 0.66674(5) 0.0549(2) Uani 1 1 d . . .
S6 S 0.31328(12) 0.19167(10) 0.73270(5) 0.0524(2) Uani 1 1 d . . .
S7 S 0.27207(12) -0.17664(10) 0.19319(5) 0.0545(2) Uani 1 1 d . . .
S8 S 0.57454(11) 0.12118(10) 0.24946(5) 0.0510(2) Uani 1 1 d . . .
C1 C 0.2786(4) 0.0143(3) 0.49960(17) 0.0423(7) Uani 1 1 d . . .
C2 C 0.3213(4) 0.0020(3) 0.42724(17) 0.0409(6) Uani 1 1 d . . .
C3 C 0.1378(4) -0.0184(3) 0.61666(17) 0.0401(6) Uani 1 1 d . . .
C4 C 0.2597(4) 0.0918(3) 0.64132(17) 0.0392(6) Uani 1 1 d . . .
C5 C 0.3306(4) -0.0765(3) 0.28396(17) 0.0391(6) Uani 1 1 d . A .
C6 C 0.4483(4) 0.0388(3) 0.30629(17) 0.0390(6) Uani 1 1 d . A .
C7 C 0.0305(5) 0.0286(4) 0.7532(2) 0.0554(9) Uani 1 1 d . . .
H7A H 0.0003 0.0985 0.7431 0.066 Uiso 1 1 calc R . .
H7B H -0.0301 -0.0096 0.7906 0.066 Uiso 1 1 calc R . .
C8 C 0.1903(5) 0.0867(4) 0.7861(2) 0.0543(9) Uani 1 1 d . . .
H8A H 0.2244 0.0158 0.7895 0.065 Uiso 1 1 calc R . .
H8B H 0.1976 0.1373 0.8374 0.065 Uiso 1 1 calc R . .
C9A C 0.4011(6) -0.0885(5) 0.1343(3) 0.0496(15) Uiso 0.722(12) 1 d P A 1
H9A H 0.4868 -0.1150 0.1337 0.060 Uiso 0.722(12) 1 calc PR A 1
H9B H 0.3523 -0.1149 0.0826 0.060 Uiso 0.722(12) 1 calc PR A 1
C10A C 0.4566(7) 0.0597(6) 0.1591(3) 0.0524(14) Uiso 0.722(12) 1 d P A 1
H10A H 0.3716 0.0869 0.1635 0.063 Uiso 0.722(12) 1 calc PR A 1
H10B H 0.5130 0.0982 0.1206 0.063 Uiso 0.722(12) 1 calc PR A 1
C9B C 0.3385(17) -0.0520(14) 0.1390(8) 0.052(4) Uiso 0.278(12) 1 d P A 2
H9C H 0.3173 -0.0937 0.0852 0.062 Uiso 0.278(12) 1 calc PR A 2
H9D H 0.2849 0.0073 0.1491 0.062 Uiso 0.278(12) 1 calc PR A 2
C10B C 0.500(2) 0.0239(18) 0.1573(9) 0.059(4) Uiso 0.278(12) 1 d P A 2
H10C H 0.5282 0.0817 0.1223 0.070 Uiso 0.278(12) 1 calc PR A 2
H10D H 0.5498 -0.0380 0.1459 0.070 Uiso 0.278(12) 1 calc PR A 2
S11 S 0.17463(11) 0.39137(9) 0.63060(5) 0.04769(19) Uani 1 1 d . . .
S12 S 0.13286(12) 0.63700(10) 0.62029(5) 0.0495(2) Uani 1 1 d . . .
S13 S 0.28560(13) 0.36939(10) 0.46354(5) 0.0527(2) Uani 1 1 d . . .
S14 S 0.24291(12) 0.61365(9) 0.45181(5) 0.0505(2) Uani 1 1 d . . .
S15 S 0.11344(14) 0.40333(11) 0.78964(6) 0.0584(3) Uani 1 1 d . . .
S16 S 0.05934(12) 0.69571(9) 0.77708(5) 0.0512(2) Uani 1 1 d . . .
S17 S 0.37366(18) 0.31790(12) 0.30969(6) 0.0730(4) Uani 1 1 d . . .
S18 S 0.32527(12) 0.60958(9) 0.29691(5) 0.0480(2) Uani 1 1 d . . .
C11 C 0.1856(4) 0.5076(3) 0.57662(17) 0.0415(7) Uani 1 1 d . . .
C12 C 0.2323(4) 0.4987(3) 0.50644(17) 0.0411(6) Uani 1 1 d . . .
C13 C 0.1290(4) 0.4781(3) 0.71226(18) 0.0427(7) Uani 1 1 d . . .
C14 C 0.1096(4) 0.5894(3) 0.70753(18) 0.0419(7) Uani 1 1 d . . .
C15 C 0.3170(4) 0.4199(4) 0.37781(18) 0.0447(7) Uani 1 1 d . . .
C16 C 0.2983(4) 0.5311(3) 0.37254(17) 0.0393(6) Uani 1 1 d . . .
C17 C 0.0277(5) 0.4956(4) 0.8527(2) 0.0505(8) Uani 1 1 d . . .
H17A H -0.0774 0.4663 0.8340 0.061 Uiso 1 1 calc R . .
H17B H 0.0334 0.4763 0.9025 0.061 Uiso 1 1 calc R . .
C18 C 0.0981(5) 0.6426(4) 0.8610(2) 0.0567(9) Uani 1 1 d . . .
H18A H 0.2056 0.6703 0.8723 0.068 Uiso 1 1 calc R . .
H18B H 0.0617 0.6857 0.9037 0.068 Uiso 1 1 calc R . .
C19 C 0.4523(4) 0.4246(4) 0.2472(2) 0.0511(8) Uani 1 1 d . . .
H19A H 0.5453 0.4928 0.2727 0.061 Uiso 1 1 calc R . .
H19B H 0.4758 0.3741 0.2025 0.061 Uiso 1 1 calc R . .
C20 C 0.3518(5) 0.4884(4) 0.22222(19) 0.0476(8) Uani 1 1 d . . .
H20A H 0.2549 0.4206 0.2017 0.057 Uiso 1 1 calc R . .
H20B H 0.3933 0.5303 0.1816 0.057 Uiso 1 1 calc R . .
C1S C 0.3452(9) 0.6201(8) 0.0085(6) 0.091(4) Uiso 0.498(4) 1 d PG . .
H1S H 0.2840 0.6688 0.0115 0.109 Uiso 0.498(4) 1 calc PR . .
C2S C 0.4929(10) 0.6758(6) -0.0059(5) 0.107(4) Uiso 0.498(4) 1 d PG . .
H2S H 0.5304 0.7617 -0.0125 0.129 Uiso 0.498(4) 1 calc PR . .
C3S C 0.5844(7) 0.6030(7) -0.0104(5) 0.070(3) Uiso 0.498(4) 1 d PG . .
H3S H 0.6832 0.6403 -0.0200 0.084 Uiso 0.498(4) 1 calc PR . .
C4S C 0.5284(7) 0.4746(7) -0.0006(5) 0.073(3) Uiso 0.498(4) 1 d PG . .
C5S C 0.3808(7) 0.4190(6) 0.0137(4) 0.060(2) Uiso 0.498(4) 1 d PG . .
H5S H 0.3433 0.3331 0.0203 0.072 Uiso 0.498(4) 1 calc PR . .
C6S C 0.2892(6) 0.4917(8) 0.0183(5) 0.076(3) Uiso 0.498(4) 1 d PG . .
H6S H 0.1904 0.4545 0.0279 0.092 Uiso 0.498(4) 1 calc PR . .
N1S N 0.6204(14) 0.3970(12) -0.0016(7) 0.093(3) Uiso 0.498(4) 1 d PD . .
O1S O 0.7356(14) 0.4299(14) -0.0291(8) 0.143(4) Uiso 0.498(4) 1 d PD . .
O2S O 0.5859(15) 0.3011(12) 0.0247(8) 0.146(5) Uiso 0.498(4) 1 d PD . .
Os1 Os 0.0000 0.0000 0.0000 0.03907(6) Uani 1 2 d SD . .
Cl1 Cl -0.00640(17) -0.17714(11) 0.05608(7) 0.0530(3) Uani 0.75 1 d PD B 1
N1 N -0.0184(16) -0.1380(12) 0.0454(8) 0.040(3) Uiso 0.25 1 d PD B 2
O1 O -0.026(2) -0.2249(14) 0.0691(10) 0.080(5) Uiso 0.25 1 d PD B 2
Cl2 Cl 0.22579(13) -0.00982(15) -0.04496(8) 0.0556(3) Uani 0.75 1 d PD B 1
N2 N 0.1715(15) 0.0052(15) -0.0391(9) 0.047(3) Uiso 0.25 1 d PD B 2
O2 O 0.2866(17) 0.011(2) -0.0538(13) 0.098(6) Uiso 0.25 1 d PD B 2
Cl3 Cl 0.14264(10) 0.15888(8) 0.11022(4) 0.0527(2) Uani 1 1 d D B .

loop_
_atom_site_aniso_label
_atom_site_aniso_U_11
_atom_site_aniso_U_22
_atom_site_aniso_U_33
_atom_site_aniso_U_23
_atom_site_aniso_U_13
_atom_site_aniso_U_12
S1 0.0626(5) 0.0500(5) 0.0321(4) 0.0050(3) 0.0144(3) 0.0169(4)
S2 0.0562(5) 0.0522(5) 0.0286(3) 0.0094(3) 0.0152(3) 0.0186(4)
S3 0.0581(5) 0.0458(4) 0.0294(3) 0.0102(3) 0.0147(3) 0.0177(4)
S4 0.0603(5) 0.0488(4) 0.0301(3) 0.0047(3) 0.0109(3) 0.0176(4)
S5 0.0659(6) 0.0499(5) 0.0433(4) 0.0091(4) 0.0238(4) 0.0142(4)
S6 0.0632(5) 0.0564(5) 0.0297(4) 0.0041(3) 0.0161(3) 0.0147(4)
S7 0.0686(6) 0.0530(5) 0.0283(3) 0.0054(3) 0.0123(4) 0.0079(4)
S8 0.0512(5) 0.0525(5) 0.0436(4) 0.0063(4) 0.0216(4) 0.0136(4)
C1 0.0584(19) 0.0502(17) 0.0264(13) 0.0104(12) 0.0112(12) 0.0283(15)
C2 0.0550(18) 0.0475(17) 0.0276(13) 0.0115(12) 0.0119(12) 0.0255(14)
C3 0.0522(17) 0.0433(16) 0.0295(13) 0.0102(11) 0.0147(12) 0.0214(14)
C4 0.0525(17) 0.0434(15) 0.0275(12) 0.0107(11) 0.0138(12) 0.0225(14)
C5 0.0525(17) 0.0437(16) 0.0280(13) 0.0081(11) 0.0119(12) 0.0255(14)
C6 0.0480(16) 0.0447(16) 0.0300(13) 0.0085(11) 0.0109(11) 0.0234(13)
C7 0.060(2) 0.067(2) 0.0427(18) 0.0134(17) 0.0263(16) 0.0254(19)
C8 0.066(2) 0.072(2) 0.0355(16) 0.0198(16) 0.0201(16) 0.032(2)
S11 0.0621(5) 0.0552(5) 0.0305(3) 0.0080(3) 0.0122(3) 0.0276(4)
S12 0.0688(6) 0.0532(5) 0.0307(4) 0.0084(3) 0.0132(3) 0.0273(4)
S13 0.0784(6) 0.0604(5) 0.0337(4) 0.0164(4) 0.0191(4) 0.0384(5)
S14 0.0769(6) 0.0463(4) 0.0315(4) 0.0052(3) 0.0170(4) 0.0278(4)
S15 0.0842(7) 0.0629(6) 0.0442(5) 0.0229(4) 0.0322(5) 0.0383(5)
S16 0.0708(6) 0.0460(4) 0.0387(4) 0.0102(3) 0.0257(4) 0.0218(4)
S17 0.1319(11) 0.0711(7) 0.0534(6) 0.0293(5) 0.0507(7) 0.0701(8)
S18 0.0734(6) 0.0424(4) 0.0320(4) 0.0093(3) 0.0151(4) 0.0246(4)
C11 0.0433(16) 0.0508(18) 0.0294(13) 0.0071(12) 0.0068(11) 0.0172(14)
C12 0.0465(16) 0.0483(17) 0.0275(13) 0.0071(12) 0.0069(11) 0.0169(14)
C13 0.0437(16) 0.0487(17) 0.0310(14) 0.0083(12) 0.0129(12) 0.0114(13)
C14 0.0436(16) 0.0459(16) 0.0314(13) 0.0049(12) 0.0134(12) 0.0119(13)
C15 0.0592(19) 0.0538(19) 0.0302(14) 0.0111(13) 0.0155(13) 0.0299(16)
C16 0.0469(16) 0.0431(16) 0.0279(13) 0.0057(11) 0.0086(11) 0.0174(13)
C17 0.063(2) 0.058(2) 0.0344(15) 0.0133(14) 0.0184(15) 0.0254(17)
C18 0.070(2) 0.057(2) 0.0356(16) 0.0010(15) 0.0049(16) 0.0198(19)
C19 0.055(2) 0.062(2) 0.0393(16) 0.0094(15) 0.0182(15) 0.0254(17)
C20 0.064(2) 0.0466(18) 0.0310(14) 0.0034(13) 0.0074(14) 0.0220(16)
Os1 0.04645(10) 0.03977(10) 0.02516(8) -0.00093(6) 0.00397(6) 0.01349(7)
Cl1 0.0686(9) 0.0517(8) 0.0358(6) 0.0115(6) 0.0101(5) 0.0178(7)
Cl2 0.0585(9) 0.0637(8) 0.0417(6) 0.0128(5) 0.0137(6) 0.0180(7)
Cl3 0.0628(5) 0.0496(4) 0.0303(3) -0.0027(3) 0.0008(3) 0.0094(4)

loop_
_atom_type_symbol
_atom_type_description
_atom_type_scat_dispersion_real
_atom_type_scat_dispersion_imag
_atom_type_scat_source
C C 0.0033 0.0016 'International Tables Vol C Tables 4.2.6.8 and 6.1.1.4'
H H 0.0000 0.0000 'International Tables Vol C Tables 4.2.6.8 and 6.1.1.4'
Cl Cl 0.1484 0.1585 'International Tables Vol C Tables 4.2.6.8 and 6.1.1.4'
N N 0.0061 0.0033 'International Tables Vol C Tables 4.2.6.8 and 6.1.1.4'
O O 0.0106 0.0060 'International Tables Vol C Tables 4.2.6.8 and 6.1.1.4'
Os Os -1.2165 7.6030 'International Tables Vol C Tables 4.2.6.8 and 6.1.1.4'
S S 0.1246 0.1234 'International Tables Vol C Tables 4.2.6.8 and 6.1.1.4'

loop_
_geom_angle_atom_site_label_1
_geom_angle_atom_site_label_2
_geom_angle_atom_site_label_3
_geom_angle
_geom_angle_site_symmetry_1
_geom_angle_site_symmetry_3
_geom_angle_publ_flag
C1 S1 C3 95.18(16) . . ?
C1 S2 C4 95.12(16) . . ?
C2 S3 C5 95.70(16) . . ?
C2 S4 C6 95.31(16) . . ?
C3 S5 C7 100.78(17) . . ?
C4 S6 C8 100.68(18) . . ?
C5 S7 C9B 98.8(5) . . ?
C5 S7 C9A 104.2(2) . . ?
C9B S7 C9A 26.8(5) . . ?
C6 S8 C10B 102.5(5) . . ?
C6 S8 C10A 99.5(2) . . ?
C10B S8 C10A 21.4(6) . . ?
C2 C1 S1 121.8(3) . . ?
C2 C1 S2 122.5(3) . . ?
S1 C1 S2 115.69(17) . . ?
C1 C2 S4 123.0(3) . . ?
C1 C2 S3 121.7(3) . . ?
S4 C2 S3 115.31(17) . . ?
C4 C3 S1 117.1(2) . . ?
C4 C3 S5 129.2(2) . . ?
S1 C3 S5 113.71(19) . . ?
C3 C4 S6 128.1(2) . . ?
C3 C4 S2 116.9(2) . . ?
S6 C4 S2 115.00(19) . . ?
C6 C5 S7 128.1(2) . . ?
C6 C5 S3 116.6(2) . . ?
S7 C5 S3 115.3(2) . . ?
C5 C6 S8 127.3(2) . . ?
C5 C6 S4 117.1(2) . . ?
S8 C6 S4 115.53(19) . . ?
C8 C7 S5 114.0(3) . . ?
C7 C8 S6 114.3(3) . . ?
C10A C9A S7 115.1(4) . . ?
C9A C10A S8 112.0(5) . . ?
C10B C9B S7 112.2(12) . . ?
C9B C10B S8 120.9(13) . . ?
C11 S11 C13 95.15(16) . . ?
C11 S12 C14 95.06(16) . . ?
C12 S13 C15 95.07(16) . . ?
C12 S14 C16 95.32(15) . . ?
C13 S15 C17 101.22(17) . . ?
C14 S16 C18 100.14(18) . . ?
C15 S17 C19 101.25(17) . . ?
C16 S18 C20 102.14(16) . . ?
C12 C11 S11 122.6(3) . . ?
C12 C11 S12 122.5(3) . . ?
S11 C11 S12 114.90(17) . . ?
C11 C12 S14 123.1(3) . . ?
C11 C12 S13 122.1(3) . . ?
S14 C12 S13 114.85(17) . . ?
C14 C13 S15 128.8(3) . . ?
C14 C13 S11 117.3(2) . . ?
S15 C13 S11 113.9(2) . . ?
C13 C14 S16 128.6(3) . . ?
C13 C14 S12 117.3(2) . . ?
S16 C14 S12 114.0(2) . . ?
C16 C15 S17 127.9(3) . . ?
C16 C15 S13 117.5(2) . . ?
S17 C15 S13 114.6(2) . . ?
C15 C16 S18 128.7(2) . . ?
C15 C16 S14 117.2(2) . . ?
S18 C16 S14 114.07(19) . . ?
C18 C17 S15 114.1(3) . . ?
C17 C18 S16 113.4(3) . . ?
C20 C19 S17 113.8(3) . . ?
C19 C20 S18 114.1(2) . . ?
C2S C1S C6S 120.0 . . ?
C3S C2S C1S 120.0 . . ?
C2S C3S C4S 120.0 . . ?
C5S C4S C3S 120.0 . . ?
C5S C4S N1S 117.8(7) . . ?
C3S C4S N1S 122.1(7) . . ?
C6S C5S C4S 120.0 . . ?
C5S C6S C1S 120.0 . . ?
O1S N1S O2S 119.0(15) . . ?
O1S N1S C4S 118.8(12) . . ?
O2S N1S C4S 122.2(12) . . ?
N2 Os1 N2 180.0(14) 2 . ?
N2 Os1 N1 95.7(6) 2 2 ?
N2 Os1 N1 84.3(6) . 2 ?
N2 Os1 N1 84.3(6) 2 . ?
N2 Os1 N1 95.7(6) . . ?
N1 Os1 N1 180.0(10) 2 . ?
N2 Os1 Cl2 174.2(5) 2 . ?
N2 Os1 Cl2 5.8(5) . . ?
N1 Os1 Cl2 90.1(4) 2 . ?
N1 Os1 Cl2 89.9(4) . . ?
N2 Os1 Cl2 5.8(5) 2 2 ?
N2 Os1 Cl2 174.2(5) . 2 ?
N1 Os1 Cl2 89.9(4) 2 2 ?
N1 Os1 Cl2 90.1(4) . 2 ?
Cl2 Os1 Cl2 180.00(6) . 2 ?
N2 Os1 Cl1 88.5(5) 2 . ?
N2 Os1 Cl1 91.5(5) . . ?
N1 Os1 Cl1 175.8(5) 2 . ?
N1 Os1 Cl1 4.2(5) . . ?
Cl2 Os1 Cl1 85.77(5) . . ?
Cl2 Os1 Cl1 94.23(5) 2 . ?
N2 Os1 Cl1 91.5(5) 2 2 ?
N2 Os1 Cl1 88.5(5) . 2 ?
N1 Os1 Cl1 4.2(5) 2 2 ?
N1 Os1 Cl1 175.8(5) . 2 ?
Cl2 Os1 Cl1 94.23(5) . 2 ?
Cl2 Os1 Cl1 85.77(5) 2 2 ?
Cl1 Os1 Cl1 180.00(8) . 2 ?
N2 Os1 Cl3 90.5(5) 2 . ?
N2 Os1 Cl3 89.5(5) . . ?
N1 Os1 Cl3 87.7(4) 2 . ?
N1 Os1 Cl3 92.3(4) . . ?
Cl2 Os1 Cl3 89.24(4) . . ?
Cl2 Os1 Cl3 90.76(4) 2 . ?
Cl1 Os1 Cl3 91.85(4) . . ?
Cl1 Os1 Cl3 88.15(4) 2 . ?
N2 Os1 Cl3 89.5(5) 2 2 ?
N2 Os1 Cl3 90.5(5) . 2 ?
N1 Os1 Cl3 92.3(4) 2 2 ?
N1 Os1 Cl3 87.7(4) . 2 ?
Cl2 Os1 Cl3 90.76(4) . 2 ?
Cl2 Os1 Cl3 89.24(4) 2 2 ?
Cl1 Os1 Cl3 88.15(4) . 2 ?
Cl1 Os1 Cl3 91.85(4) 2 2 ?
Cl3 Os1 Cl3 180.00(3) . 2 ?
O1 N1 Os1 175.6(16) . . ?
O2 N2 Os1 170.8(18) . . ?

loop_
_geom_bond_atom_site_label_1
_geom_bond_atom_site_label_2
_geom_bond_distance
_geom_bond_site_symmetry_2
_geom_bond_publ_flag
S1 C1 1.731(4) . ?
S1 C3 1.746(3) . ?
S2 C1 1.731(4) . ?
S2 C4 1.749(3) . ?
S3 C2 1.733(4) . ?
S3 C5 1.744(3) . ?
S4 C2 1.732(4) . ?
S4 C6 1.748(3) . ?
S5 C3 1.747(3) . ?
S5 C7 1.800(4) . ?
S6 C4 1.742(3) . ?
S6 C8 1.800(4) . ?
S7 C5 1.736(3) . ?
S7 C9B 1.803(14) . ?
S7 C9A 1.810(5) . ?
S8 C6 1.743(3) . ?
S8 C10B 1.764(16) . ?
S8 C10A 1.816(6) . ?
C1 C2 1.379(4) . ?
C3 C4 1.344(5) . ?
C5 C6 1.351(5) . ?
C7 C8 1.488(6) . ?
C9A C10A 1.510(8) . ?
C9B C10B 1.47(2) . ?
S11 C11 1.748(4) . ?
S11 C13 1.757(3) . ?
S12 C11 1.750(4) . ?
S12 C14 1.757(3) . ?
S13 C12 1.748(3) . ?
S13 C15 1.751(3) . ?
S14 C12 1.746(3) . ?
S14 C16 1.749(3) . ?
S15 C13 1.750(3) . ?
S15 C17 1.801(4) . ?
S16 C14 1.754(3) . ?
S16 C18 1.807(4) . ?
S17 C15 1.743(3) . ?
S17 C19 1.794(4) . ?
S18 C16 1.743(3) . ?
S18 C20 1.805(3) . ?
C11 C12 1.356(4) . ?
C13 C14 1.338(5) . ?
C15 C16 1.337(5) . ?
C17 C18 1.508(6) . ?
C19 C20 1.495(5) . ?
C1S C2S 1.3900 . ?
C1S C6S 1.3900 . ?
C2S C3S 1.3900 . ?
C3S C4S 1.3900 . ?
C4S C5S 1.3900 . ?
C4S N1S 1.442(14) . ?
C5S C6S 1.3900 . ?
N1S O1S 1.196(9) . ?
N1S O2S 1.200(9) . ?
Os1 N2 1.804(13) 2 ?
Os1 N2 1.804(13) . ?
Os1 N1 1.842(11) 2 ?
Os1 N1 1.842(11) . ?
Os1 Cl2 2.3770(9) . ?
Os1 Cl2 2.3770(9) 2 ?
Os1 Cl1 2.3774(9) . ?
Os1 Cl1 2.3774(9) 2 ?
Os1 Cl3 2.3808(7) . ?
Os1 Cl3 2.3808(7) 2 ?
N1 O1 1.116(9) . ?
N2 O2 1.131(9) . ?

loop_
_geom_hbond_atom_site_label_D
_geom_hbond_atom_site_label_H
_geom_hbond_atom_site_label_A
_geom_hbond_distance_DH
_geom_hbond_distance_HA
_geom_hbond_distance_DA
_geom_hbond_angle_DHA
_geom_hbond_site_symmetry_A
C17 H17A S7 0.97 3.03 3.609(4) 119.5 2_556
C18 H18A O2S 0.97 2.58 3.407(15) 143.6 2_666
C20 H20A Cl3 0.97 2.85 3.627(4) 137.4 .
C7 H7B Cl1 0.97 3.04 3.567(4) 115.4 2_556
C7 H7B Cl3 0.97 2.68 3.617(4) 162.1 2_556
C7 H7A S3 0.97 2.87 3.652(5) 138.9 2_556
C8 H8B Cl2 0.97 2.99 3.477(4) 112.2 1_556
C8 H8B Cl1 0.97 2.79 3.571(4) 138.3 2_556
C9B H9D Cl3 0.97 2.70 3.599(16) 154.3 .
C10B H10D O2 0.97 2.32 2.90(2) 118.0 2_655
